data_7000707
loop_
_publ_author_name
'Alhomaidan, Osamah'
'Beddie, Chad'
'Bai, Guangcai'
'Stephan, Douglas W.'

_publ_section_title
;
 Titanium complexes of amidophosphinimide ligands
;
_journal_issue 11
_journal_name_full 'Dalton Transactions'
_journal_page_first 1991
_journal_page_last 1998
_journal_paper_doi 10.1039/b816184d
_journal_year 2009
_chemical_formula_sum 'C24 H60 N6 P2 Ti'
_chemical_formula_weight 542.62
_space_group_IT_number 14
_symmetry_cell_setting monoclinic
_symmetry_space_group_name_Hall '-P 2ybc'
_symmetry_space_group_name_H-M 'P 1 21/c 1'
_atom_sites_solution_hydrogens geom
_atom_sites_solution_primary direct
_atom_sites_solution_secondary difmap
_audit_creation_method SHELXL-97
_cell_angle_alpha 90.00
_cell_angle_beta 112.2890(10)
_cell_angle_gamma 90.00
_cell_formula_units_Z 4
_cell_length_a 13.6174(13)
_cell_length_b 16.0036(15)
_cell_length_c 16.7941(16)
_cell_measurement_temperature 298(2)
_cell_measurement_theta_max 25.0
_cell_measurement_theta_min 2.0
_cell_volume 3386.4(6)
_computing_structure_refinement 'SHELXL-97 (Sheldrick, 1997)'
_computing_structure_solution 'SHELXS-97 (Sheldrick, 1990)'
_diffrn_ambient_temperature 298(2)
_diffrn_measured_fraction_theta_full 0.998
_diffrn_measured_fraction_theta_max 0.998
_diffrn_measurement_device_type 'Bruker SMART system'
_diffrn_measurement_method CCD
_diffrn_radiation_monochromator graphite
_diffrn_radiation_source 'fine-focus sealed tube'
_diffrn_radiation_type MoK\a
_diffrn_radiation_wavelength 0.71073
_diffrn_reflns_av_R_equivalents 0.0254
_diffrn_reflns_av_sigmaI/netI 0.0182
_diffrn_reflns_limit_h_max 16
_diffrn_reflns_limit_h_min -16
_diffrn_reflns_limit_k_max 19
_diffrn_reflns_limit_k_min -18
_diffrn_reflns_limit_l_max 19
_diffrn_reflns_limit_l_min -19
_diffrn_reflns_number 31894
_diffrn_reflns_theta_full 25.00
_diffrn_reflns_theta_max 25.00
_diffrn_reflns_theta_min 1.62
_exptl_absorpt_coefficient_mu 0.367
_exptl_absorpt_correction_T_max 1.000000
_exptl_absorpt_correction_T_min 0.839549
_exptl_absorpt_correction_type empirical
_exptl_crystal_colour yellow
_exptl_crystal_density_diffrn 1.064
_exptl_crystal_density_method 'not measured'
_exptl_crystal_description blocks
_exptl_crystal_F_000 1192
_exptl_crystal_size_max 0.23
_exptl_crystal_size_mid 0.21
_exptl_crystal_size_min 0.20
_refine_diff_density_max 1.583
_refine_diff_density_min -0.608
_refine_diff_density_rms 0.096
_refine_ls_extinction_method none
_refine_ls_goodness_of_fit_ref 1.038
_refine_ls_hydrogen_treatment constr
_refine_ls_matrix_type full
_refine_ls_number_parameters 288
_refine_ls_number_reflns 5930
_refine_ls_number_restraints 3
_refine_ls_restrained_S_all 1.043
_refine_ls_R_factor_all 0.0878
_refine_ls_R_factor_gt 0.0784
_refine_ls_shift/su_max 0.001
_refine_ls_shift/su_mean 0.000
_refine_ls_structure_factor_coef Fsqd
_refine_ls_weighting_details 'calc w=1/[\s^2^(Fo^2^)+(0.1609P)^2^+2.0474P] where P=(Fo^2^+2Fc^2^)/3'
_refine_ls_weighting_scheme calc
_refine_ls_wR_factor_gt 0.2399
_refine_ls_wR_factor_ref 0.2583
_reflns_number_gt 4988
_reflns_number_total 5930
_reflns_threshold_expression >2sigma(I)
_cod_data_source_file b816184d.txt
_cod_data_source_block '[tBu2(Me2N)PN]2Ti(NMe2)2'
_cod_original_sg_symbol_H-M P2(1)/c
_cod_database_code 7000707

loop_
_symmetry_equiv_pos_as_xyz
'x, y, z'
'-x, y+1/2, -z+1/2'
'-x, -y, -z'
'x, -y-1/2, z-1/2'

loop_
_atom_site_label
_atom_site_type_symbol
_atom_site_fract_x
_atom_site_fract_y
_atom_site_fract_z
_atom_site_U_iso_or_equiv
_atom_site_adp_type
_atom_site_occupancy
_atom_site_symmetry_multiplicity
_atom_site_calc_flag
_atom_site_refinement_flags
_atom_site_disorder_assembly
_atom_site_disorder_group
Ti1 Ti 0.20351(5) 0.70625(4) 0.19846(4) 0.0406(3) Uani 1 1 d . . .
P1 P 0.38109(7) 0.85974(6) 0.22393(6) 0.0493(3) Uani 1 1 d . . .
P2 P -0.05475(7) 0.75842(6) 0.11700(6) 0.0482(3) Uani 1 1 d D . .
N1 N 0.2953(3) 0.7908(2) 0.1962(2) 0.0530(8) Uani 1 1 d . . .
N2 N 0.3403(3) 0.9437(2) 0.1589(3) 0.0748(11) Uani 1 1 d . . .
N3 N 0.0642(2) 0.7416(2) 0.1680(2) 0.0529(8) Uani 1 1 d . . .
N4 N -0.1329(3) 0.6790(3) 0.1368(3) 0.0933(14) Uani 1 1 d D . .
N5 N 0.2170(3) 0.6180(2) 0.1254(2) 0.0629(9) Uani 1 1 d . . .
N6 N 0.2438(3) 0.6552(2) 0.3104(2) 0.0608(9) Uani 1 1 d . . .
C1 C 0.5050(3) 0.8204(3) 0.2118(3) 0.0696(12) Uani 1 1 d . . .
C2 C 0.5208(4) 0.7307(4) 0.2416(5) 0.0920(17) Uani 1 1 d . . .
H2A H 0.5839 0.7091 0.2364 0.138 Uiso 1 1 calc R . .
H2B H 0.4607 0.6981 0.2066 0.138 Uiso 1 1 calc R . .
H2C H 0.5278 0.7279 0.3006 0.138 Uiso 1 1 calc R . .
C3 C 0.6068(4) 0.8683(4) 0.2592(4) 0.0965(18) Uani 1 1 d . . .
H3A H 0.6643 0.8427 0.2484 0.145 Uiso 1 1 calc R . .
H3B H 0.6218 0.8675 0.3199 0.145 Uiso 1 1 calc R . .
H3C H 0.5986 0.9251 0.2393 0.145 Uiso 1 1 calc R . .
C4 C 0.4829(6) 0.8186(5) 0.1146(5) 0.107(2) Uani 1 1 d . . .
H4A H 0.5448 0.7990 0.1061 0.161 Uiso 1 1 calc R . .
H4B H 0.4657 0.8739 0.0913 0.161 Uiso 1 1 calc R . .
H4C H 0.4244 0.7818 0.0859 0.161 Uiso 1 1 calc R . .
C5 C 0.4055(4) 0.8986(3) 0.3339(3) 0.0773(13) Uani 1 1 d . . .
C6 C 0.2923(6) 0.9190(5) 0.3310(5) 0.114(2) Uani 1 1 d . . .
H6A H 0.2973 0.9397 0.3861 0.171 Uiso 1 1 calc R . .
H6B H 0.2498 0.8691 0.3174 0.171 Uiso 1 1 calc R . .
H6C H 0.2599 0.9605 0.2878 0.171 Uiso 1 1 calc R . .
C7 C 0.4515(7) 0.8276(5) 0.3996(4) 0.116(2) Uani 1 1 d . . .
H7A H 0.4639 0.8479 0.4565 0.174 Uiso 1 1 calc R . .
H7B H 0.5172 0.8087 0.3972 0.174 Uiso 1 1 calc R . .
H7C H 0.4020 0.7820 0.3862 0.174 Uiso 1 1 calc R . .
C8 C 0.4742(7) 0.9773(5) 0.3622(5) 0.129(3) Uani 1 1 d . . .
H8A H 0.4817 0.9920 0.4196 0.193 Uiso 1 1 calc R . .
H8B H 0.4409 1.0224 0.3238 0.193 Uiso 1 1 calc R . .
H8C H 0.5429 0.9667 0.3608 0.193 Uiso 1 1 calc R . .
C9 C 0.2338(5) 0.9480(4) 0.0966(4) 0.109(2) Uani 1 1 d . . .
H9A H 0.2242 0.9994 0.0650 0.164 Uiso 1 1 calc R . .
H9B H 0.1850 0.9460 0.1255 0.164 Uiso 1 1 calc R . .
H9C H 0.2209 0.9017 0.0577 0.164 Uiso 1 1 calc R . .
C10 C 0.4058(6) 1.0148(4) 0.1562(5) 0.117(2) Uani 1 1 d . . .
H10A H 0.3637 1.0539 0.1136 0.176 Uiso 1 1 calc R . .
H10B H 0.4639 0.9959 0.1418 0.176 Uiso 1 1 calc R . .
H10C H 0.4329 1.0416 0.2115 0.176 Uiso 1 1 calc R . .
C11 C 0.2534(5) 0.6258(4) 0.0550(4) 0.0965(18) Uani 1 1 d . . .
H11A H 0.2526 0.5719 0.0297 0.145 Uiso 1 1 calc R . .
H11B H 0.3244 0.6477 0.0764 0.145 Uiso 1 1 calc R . .
H11C H 0.2073 0.6631 0.0123 0.145 Uiso 1 1 calc R . .
C12 C 0.1726(5) 0.5362(3) 0.1262(4) 0.0890(16) Uani 1 1 d . . .
H12A H 0.1871 0.5005 0.0860 0.133 Uiso 1 1 calc R . .
H12B H 0.0973 0.5409 0.1103 0.133 Uiso 1 1 calc R . .
H12C H 0.2040 0.5127 0.1829 0.133 Uiso 1 1 calc R . .
C13 C 0.3376(4) 0.6051(4) 0.3473(4) 0.0846(15) Uani 1 1 d . . .
H13A H 0.3436 0.5858 0.4030 0.127 Uiso 1 1 calc R . .
H13B H 0.3988 0.6380 0.3528 0.127 Uiso 1 1 calc R . .
H13C H 0.3332 0.5580 0.3107 0.127 Uiso 1 1 calc R . .
C14 C 0.1979(5) 0.6708(4) 0.3727(3) 0.0903(17) Uani 1 1 d . . .
H14A H 0.2326 0.6369 0.4227 0.135 Uiso 1 1 calc R . .
H14B H 0.1236 0.6573 0.3485 0.135 Uiso 1 1 calc R . .
H14C H 0.2065 0.7287 0.3888 0.135 Uiso 1 1 calc R . .
C15 C -0.0846(4) 0.7626(3) 0.0020(3) 0.0699(12) Uani 1 1 d . . .
C16 C -0.0035(7) 0.8148(9) -0.0162(5) 0.190(6) Uani 1 1 d . . .
H16A H -0.0206 0.8166 -0.0771 0.286 Uiso 1 1 calc R . .
H16B H 0.0656 0.7905 0.0120 0.286 Uiso 1 1 calc R . .
H16C H -0.0038 0.8705 0.0051 0.286 Uiso 1 1 calc R . .
C17 C -0.0675(11) 0.6760(7) -0.0293(6) 0.197(6) Uani 1 1 d . . .
H17A H -0.0831 0.6780 -0.0900 0.295 Uiso 1 1 calc R . .
H17B H -0.1136 0.6365 -0.0180 0.295 Uiso 1 1 calc R . .
H17C H 0.0050 0.6594 0.0005 0.295 Uiso 1 1 calc R . .
C18 C -0.1951(5) 0.7892(6) -0.0588(4) 0.123(3) Uani 1 1 d . . .
H18A H -0.1984 0.7887 -0.1169 0.184 Uiso 1 1 calc R . .
H18B H -0.2097 0.8445 -0.0441 0.184 Uiso 1 1 calc R . .
H18C H -0.2468 0.7510 -0.0537 0.184 Uiso 1 1 calc R . .
C19 C -0.0924(4) 0.8548(3) 0.1511(4) 0.0774(13) Uani 1 1 d . . .
C20 C -0.0510(14) 0.8586(9) 0.2488(8) 0.236(8) Uani 1 1 d . . .
H20A H -0.0714 0.9108 0.2662 0.354 Uiso 1 1 calc R . .
H20B H 0.0250 0.8543 0.2718 0.354 Uiso 1 1 calc R . .
H20C H -0.0804 0.8133 0.2700 0.354 Uiso 1 1 calc R . .
C21 C -0.0234(8) 0.9232(6) 0.1523(11) 0.215(7) Uani 1 1 d . . .
H21A H -0.0467 0.9727 0.1721 0.322 Uiso 1 1 calc R . .
H21B H -0.0252 0.9323 0.0953 0.322 Uiso 1 1 calc R . .
H21C H 0.0478 0.9101 0.1903 0.322 Uiso 1 1 calc R . .
C22 C -0.2043(6) 0.8841(5) 0.1185(6) 0.134(3) Uani 1 1 d . . .
H22A H -0.2081 0.9364 0.1452 0.201 Uiso 1 1 calc R . .
H22B H -0.2475 0.8434 0.1320 0.201 Uiso 1 1 calc R . .
H22C H -0.2294 0.8914 0.0573 0.201 Uiso 1 1 calc R . .
C23 C -0.2490(6) 0.6758(6) 0.0931(5) 0.129(3) Uiso 1 1 d D . .
H23A H -0.2758 0.6280 0.1130 0.193 Uiso 1 1 calc R . .
H23B H -0.2676 0.6716 0.0321 0.193 Uiso 1 1 calc R . .
H23C H -0.2794 0.7257 0.1058 0.193 Uiso 1 1 calc R . .
C24 C -0.0776(11) 0.6202(8) 0.2036(7) 0.203(5) Uiso 1 1 d D . .
H24A H -0.1271 0.5803 0.2094 0.305 Uiso 1 1 calc R . .
H24B H -0.0441 0.6494 0.2571 0.305 Uiso 1 1 calc R . .
H24C H -0.0246 0.5917 0.1891 0.305 Uiso 1 1 calc R . .

loop_
_atom_site_aniso_label
_atom_site_aniso_U_11
_atom_site_aniso_U_22
_atom_site_aniso_U_33
_atom_site_aniso_U_23
_atom_site_aniso_U_13
_atom_site_aniso_U_12
Ti1 0.0380(4) 0.0356(4) 0.0477(4) -0.0001(2) 0.0156(3) 0.0002(2)
P1 0.0416(5) 0.0443(6) 0.0585(6) 0.0007(4) 0.0151(4) -0.0057(4)
P2 0.0376(5) 0.0506(6) 0.0555(6) 0.0037(4) 0.0168(4) 0.0025(4)
N1 0.0457(17) 0.0489(18) 0.065(2) -0.0037(14) 0.0216(15) -0.0070(13)
N2 0.058(2) 0.058(2) 0.091(3) 0.0216(19) 0.0081(19) -0.0101(17)
N3 0.0427(17) 0.062(2) 0.0517(18) -0.0011(14) 0.0150(14) 0.0003(14)
N4 0.061(2) 0.098(3) 0.112(4) 0.031(3) 0.023(2) -0.004(2)
N5 0.072(2) 0.0465(18) 0.073(2) -0.0109(16) 0.0306(18) 0.0047(16)
N6 0.062(2) 0.059(2) 0.061(2) 0.0156(16) 0.0222(16) 0.0081(16)
C1 0.045(2) 0.076(3) 0.088(3) 0.005(2) 0.026(2) -0.002(2)
C2 0.066(3) 0.076(3) 0.136(5) 0.010(3) 0.041(3) 0.018(3)
C3 0.046(3) 0.106(4) 0.131(5) 0.009(4) 0.026(3) -0.010(3)
C4 0.094(4) 0.136(6) 0.112(5) -0.001(4) 0.062(4) 0.004(4)
C5 0.084(3) 0.074(3) 0.068(3) -0.018(2) 0.023(2) -0.018(3)
C6 0.121(5) 0.123(6) 0.114(5) -0.038(4) 0.063(4) 0.005(4)
C7 0.134(6) 0.133(6) 0.063(3) 0.008(4) 0.016(3) -0.012(5)
C8 0.159(7) 0.108(5) 0.115(5) -0.051(4) 0.048(5) -0.064(5)
C9 0.084(4) 0.081(4) 0.119(5) 0.031(3) -0.010(3) -0.008(3)
C10 0.100(5) 0.075(4) 0.150(6) 0.040(4) 0.018(4) -0.025(3)
C11 0.116(5) 0.099(4) 0.091(4) -0.019(3) 0.058(4) 0.011(3)
C12 0.096(4) 0.049(3) 0.112(4) -0.017(3) 0.030(3) -0.002(2)
C13 0.073(3) 0.078(3) 0.095(4) 0.032(3) 0.023(3) 0.017(3)
C14 0.105(4) 0.113(4) 0.062(3) 0.019(3) 0.042(3) 0.018(3)
C15 0.056(2) 0.091(3) 0.055(2) 0.004(2) 0.0126(19) 0.003(2)
C16 0.120(6) 0.356(17) 0.079(5) 0.054(7) 0.019(4) -0.091(8)
C17 0.236(13) 0.184(10) 0.114(7) -0.055(7) 0.004(7) 0.089(10)
C18 0.077(4) 0.179(8) 0.082(4) 0.027(4) -0.005(3) 0.004(4)
C19 0.067(3) 0.068(3) 0.100(4) -0.002(3) 0.034(3) 0.015(2)
C20 0.310(19) 0.225(14) 0.152(9) -0.053(9) 0.063(11) 0.134(13)
C21 0.140(8) 0.103(7) 0.39(2) -0.095(10) 0.090(11) -0.018(6)
C22 0.101(5) 0.107(5) 0.204(9) 0.008(5) 0.068(6) 0.046(4)

loop_
_atom_type_symbol
_atom_type_description
_atom_type_scat_dispersion_real
_atom_type_scat_dispersion_imag
_atom_type_scat_source
C C 0.0033 0.0016 'International Tables Vol C Tables 4.2.6.8 and 6.1.1.4'
H H 0.0000 0.0000 'International Tables Vol C Tables 4.2.6.8 and 6.1.1.4'
N N 0.0061 0.0033 'International Tables Vol C Tables 4.2.6.8 and 6.1.1.4'
P P 0.1023 0.0942 'International Tables Vol C Tables 4.2.6.8 and 6.1.1.4'
Ti Ti 0.2776 0.4457 'International Tables Vol C Tables 4.2.6.8 and 6.1.1.4'

loop_
_geom_angle_atom_site_label_1
_geom_angle_atom_site_label_2
_geom_angle_atom_site_label_3
_geom_angle
_geom_angle_site_symmetry_1
_geom_angle_site_symmetry_3
_geom_angle_publ_flag
N1 Ti1 N3 113.49(15) . . ?
N1 Ti1 N5 107.13(16) . . ?
N3 Ti1 N5 112.50(16) . . ?
N1 Ti1 N6 112.66(16) . . ?
N3 Ti1 N6 106.32(15) . . ?
N5 Ti1 N6 104.47(16) . . ?
N1 P1 N2 110.37(19) . . ?
N1 P1 C5 111.7(2) . . ?
N2 P1 C5 105.5(2) . . ?
N1 P1 C1 109.6(2) . . ?
N2 P1 C1 106.6(2) . . ?
C5 P1 C1 113.0(2) . . ?
N3 P2 N4 110.5(2) . . ?
N3 P2 C19 109.9(2) . . ?
N4 P2 C19 107.1(3) . . ?
N3 P2 C15 111.16(19) . . ?
N4 P2 C15 108.5(2) . . ?
C19 P2 C15 109.5(3) . . ?
P1 N1 Ti1 162.6(2) . . ?
C9 N2 C10 113.7(4) . . ?
C9 N2 P1 120.3(3) . . ?
C10 N2 P1 126.0(4) . . ?
P2 N3 Ti1 162.8(2) . . ?
C24 N4 C23 120.8(8) . . ?
C24 N4 P2 116.2(7) . . ?
C23 N4 P2 122.8(5) . . ?
C12 N5 C11 111.1(4) . . ?
C12 N5 Ti1 121.2(3) . . ?
C11 N5 Ti1 126.9(3) . . ?
C14 N6 C13 110.3(4) . . ?
C14 N6 Ti1 126.7(3) . . ?
C13 N6 Ti1 122.3(3) . . ?
C2 C1 C3 108.7(5) . . ?
C2 C1 C4 106.2(5) . . ?
C3 C1 C4 109.7(5) . . ?
C2 C1 P1 107.7(3) . . ?
C3 C1 P1 116.8(4) . . ?
C4 C1 P1 107.3(4) . . ?
C8 C5 C7 110.4(5) . . ?
C8 C5 C6 108.6(6) . . ?
C7 C5 C6 107.7(6) . . ?
C8 C5 P1 116.2(4) . . ?
C7 C5 P1 109.6(4) . . ?
C6 C5 P1 103.7(4) . . ?
C16 C15 C18 108.8(6) . . ?
C16 C15 C17 102.3(9) . . ?
C18 C15 C17 105.2(6) . . ?
C16 C15 P2 110.5(4) . . ?
C18 C15 P2 119.2(4) . . ?
C17 C15 P2 109.3(5) . . ?
C21 C19 C22 109.8(7) . . ?
C21 C19 C20 88.9(9) . . ?
C22 C19 C20 107.1(7) . . ?
C21 C19 P2 113.3(5) . . ?
C22 C19 P2 122.2(5) . . ?
C20 C19 P2 110.3(5) . . ?

loop_
_geom_bond_atom_site_label_1
_geom_bond_atom_site_label_2
_geom_bond_distance
_geom_bond_site_symmetry_2
_geom_bond_publ_flag
Ti1 N1 1.852(3) . ?
Ti1 N3 1.856(3) . ?
Ti1 N5 1.925(3) . ?
Ti1 N6 1.929(3) . ?
P1 N1 1.545(3) . ?
P1 N2 1.687(4) . ?
P1 C5 1.856(5) . ?
P1 C1 1.883(5) . ?
P2 N3 1.541(3) . ?
P2 N4 1.769(4) . ?
P2 C19 1.786(5) . ?
P2 C15 1.818(5) . ?
N2 C9 1.433(6) . ?
N2 C10 1.456(6) . ?
N4 C24 1.439(8) . ?
N4 C23 1.469(7) . ?
N5 C12 1.445(6) . ?
N5 C11 1.450(6) . ?
N6 C14 1.430(6) . ?
N6 C13 1.435(6) . ?
C1 C2 1.507(7) . ?
C1 C3 1.519(7) . ?
C1 C4 1.544(8) . ?
C5 C8 1.532(8) . ?
C5 C7 1.542(9) . ?
C5 C6 1.558(8) . ?
C15 C16 1.505(9) . ?
C15 C18 1.524(7) . ?
C15 C17 1.530(10) . ?
C19 C21 1.437(12) . ?
C19 C22 1.486(8) . ?
C19 C20 1.519(12) . ?

loop_
_cod_related_entry_id
_cod_related_entry_database
_cod_related_entry_code
1 ChemSpider 30652582
